data_1519188
loop_
_publ_author_name
'Sammon, C.'
'Raper, E. S.'
'Mansor, R.'
'Hursthouse, Michael B.'
'Hibbs, D. E.'
'Constable, C. P.'
'Coles, Simon J.'
'Bell, N. A.'

_publ_section_title
;
 Dibromo-bis(1,3-thiazolidine-2-thione)-mercury(ii)
;
_journal_name_full 'Crystal Structure Report Archive'
_journal_page_first 96
_journal_year 1997
_chemical_formula_sum 'C6 H10 Br2 Hg N2 S4'
_chemical_formula_weight 598.81
_space_group_IT_number 2
_symmetry_cell_setting triclinic
_symmetry_space_group_name_Hall '-P 1'
_symmetry_space_group_name_H-M 'P -1'
_atom_sites_solution_hydrogens geom
_atom_sites_solution_primary direct
_atom_sites_solution_secondary difmap
_cell_angle_alpha 82.760(10)
_cell_angle_beta 73.330(6)
_cell_angle_gamma 80.54(2)
_cell_formula_units_Z 2
_cell_length_a 7.6230(10)
_cell_length_b 8.9510(10)
_cell_length_c 10.914(2)
_cell_measurement_reflns_used 2553
_cell_measurement_temperature 293(2)
_cell_measurement_theta_max 25.01
_cell_measurement_theta_min 1.95
_cell_volume 701.24(18)
_computing_cell_refinement 'MADNESS (Pflugrath & Messerschmidt, 1989)'
_computing_data_collection 'MADNESS (Pflugrath & Messerschmidt, 1989)'
_computing_data_reduction 'MADNESS (Pflugrath & Messerschmidt, 1989)'
_computing_structure_refinement 'SHELXL-92 (Sheldrick, 1993)'
_computing_structure_solution 'SHELXS-86 (Sheldrick, 1990)'
_diffrn_ambient_temperature 293(2)
_diffrn_measurement_device 'Nonius FAST TV area detector'
_diffrn_measurement_method '\F & \w scans'
_diffrn_radiation_monochromator graphite
_diffrn_radiation_source 'Nonius FR571 rotating anode'
_diffrn_radiation_type MoK\a
_diffrn_radiation_wavelength 0.71069
_diffrn_reflns_av_R_equivalents 0.0541
_diffrn_reflns_av_sigmaI/netI 0.0487
_diffrn_reflns_limit_h_max 6
_diffrn_reflns_limit_h_min -8
_diffrn_reflns_limit_k_max 8
_diffrn_reflns_limit_k_min -10
_diffrn_reflns_limit_l_max 12
_diffrn_reflns_limit_l_min -12
_diffrn_reflns_number 2553
_diffrn_reflns_theta_max 25.01
_diffrn_reflns_theta_min 1.95
_diffrn_standards_number 9.091
_exptl_absorpt_coefficient_mu 17.239
_exptl_absorpt_correction_type refdelf
_exptl_crystal_density_diffrn 2.836
_exptl_crystal_F_000 548
_exptl_crystal_size_max 0.10
_exptl_crystal_size_mid 0.08
_exptl_crystal_size_min 0.08
_refine_diff_density_max 1.704
_refine_diff_density_min -1.261
_refine_diff_density_rms 0.302
_refine_ls_extinction_method none
_refine_ls_goodness_of_fit_all 1.035
_refine_ls_goodness_of_fit_obs 1.081
_refine_ls_hydrogen_treatment constr
_refine_ls_matrix_type full
_refine_ls_number_parameters 136
_refine_ls_number_reflns 1907
_refine_ls_number_restraints 6
_refine_ls_restrained_S_all 1.034
_refine_ls_restrained_S_obs 1.080
_refine_ls_R_factor_all 0.0396
_refine_ls_R_factor_obs 0.0372
_refine_ls_structure_factor_coef Fsqd
_refine_ls_weighting_scheme 'calc w=1/[\s^2^(Fo^2^)+(0.0665P)^2^+0.0000P] where P=(Fo^2^+2Fc^2^)/3'
_refine_ls_wR_factor_all 0.1008
_refine_ls_wR_factor_obs 0.1001
_reflns_number_observed 1734
_reflns_number_total 1907
_reflns_observed_criterion >2sigma(I)
_cod_data_source_file eCrystal-96.cif
_cod_data_source_block 97src112
_cod_depositor_comments
;
Citation :
Sammon, C. and Raper, E. S. and Mansor, R. and Hursthouse, Michael B. and 
Hibbs, D. E. and Constable, C. P. and Coles, Simon J. and Bell, N. A. (1997) 
University of Southampton, Crystal Structure Report Archive. 
(doi:10.5258/ecrystals/96)

More at:
http://ecrystals.chem.soton.ac.uk/96/

The following automatic conversions were performed:

'_symmetry_cell_setting' value 'Triclinic' changed to 'triclinic'
according to the built-in table from CIF Core dictionary named
'cif_core.dic' version 2.4.1 from 2010-06-29.

Automatic conversion script
Id: cif_fix_values 3105 2015-03-04 15:46:00Z robertas 
;
_cod_original_cell_volume 701.2(2)
_cod_original_sg_symbol_H-M P-1
_cod_database_code 1519188

loop_
_symmetry_equiv_pos_as_xyz
'x, y, z'
'-x, -y, -z'

loop_
_atom_site_aniso_label
_atom_site_aniso_U_11
_atom_site_aniso_U_22
_atom_site_aniso_U_33
_atom_site_aniso_U_23
_atom_site_aniso_U_13
_atom_site_aniso_U_12
Hg1 0.0171(3) 0.0145(3) 0.0160(3) 0.0011(2) -0.0030(2) -0.0042(2)
Br1 0.0192(6) 0.0105(6) 0.0160(6) -0.0037(4) -0.0030(5) -0.0019(4)
Br2 0.0206(6) 0.0101(6) 0.0214(6) -0.0003(5) -0.0097(5) -0.0037(4)
S1 0.022(2) 0.012(2) 0.0139(14) -0.0020(11) -0.0016(12) -0.0050(11)
S2 0.026(2) 0.011(2) 0.020(2) -0.0055(12) 0.0036(12) -0.0095(12)
S3 0.0199(15) 0.014(2) 0.017(2) 0.0020(12) 0.0012(12) -0.0010(11)
S4 0.024(2) 0.008(2) 0.019(2) -0.0032(12) -0.0065(12) -0.0033(11)
N1 0.017(5) 0.009(5) 0.015(5) 0.001(4) -0.004(4) -0.006(4)
N2 0.021(5) 0.008(5) 0.009(5) -0.006(4) 0.007(4) -0.005(4)
C1 0.022(6) 0.006(6) 0.022(6) 0.001(5) -0.016(5) -0.003(4)
C2 0.027(7) 0.031(8) 0.015(6) -0.000(5) 0.003(5) -0.019(6)
C3 0.026(7) 0.010(7) 0.027(7) -0.002(5) -0.000(5) -0.007(5)
C4 0.012(6) 0.012(6) 0.016(6) -0.002(5) -0.006(5) -0.000(4)
C5 0.015(6) 0.014(7) 0.020(6) -0.006(5) 0.001(5) -0.002(4)
C6 0.015(4) 0.013(4) 0.021(4) 0.003(3) -0.006(3) -0.004(3)

loop_
_atom_site_label
_atom_site_type_symbol
_atom_site_fract_x
_atom_site_fract_y
_atom_site_fract_z
_atom_site_U_iso_or_equiv
_atom_site_thermal_displace_type
_atom_site_occupancy
_atom_site_calc_flag
_atom_site_refinement_flags
_atom_site_disorder_group
Hg1 Hg 0.09467(6) 0.28390(4) 0.26865(4) 0.0162(2) Uani 1 d . .
Br1 Br 0.26929(14) 0.19519(11) 0.03627(10) 0.0154(3) Uani 1 d . .
Br2 Br 0.35075(14) 0.29181(11) 0.38605(10) 0.0165(3) Uani 1 d . .
S1 S -0.1002(4) 0.0780(3) 0.3647(3) 0.0160(6) Uani 1 d . .
S2 S -0.2478(4) 0.3347(3) 0.5375(3) 0.0199(7) Uani 1 d . .
S3 S -0.0389(4) 0.5612(3) 0.2551(3) 0.0186(6) Uani 1 d . .
S4 S 0.1364(4) 0.8267(3) 0.1095(3) 0.0165(6) Uani 1 d . .
N1 N -0.3714(12) 0.0813(10) 0.5813(8) 0.014(2) Uani 1 d . .
H1 H -0.3849(12) -0.0093(10) 0.5709(8) 0.017 Uiso 1 calc R .
N2 N 0.1857(12) 0.5739(9) 0.0136(8) 0.014(2) Uani 1 d . .
H2 H 0.1704(12) 0.4836(9) 0.0035(8) 0.017 Uiso 1 calc R .
C1 C -0.2459(15) 0.1554(11) 0.4957(11) 0.015(2) Uani 1 d . .
C2 C -0.4831(17) 0.1563(13) 0.6911(11) 0.024(3) Uani 1 d . .
H2A H -0.4465(17) 0.1112(13) 0.7671(11) 0.029 Uiso 1 calc R .
H2B H -0.6120(17) 0.1459(13) 0.7041(11) 0.029 Uiso 1 calc R .
C3 C -0.4571(16) 0.3236(12) 0.6680(11) 0.022(3) Uani 1 d . .
H3A H -0.4442(16) 0.3600(12) 0.7446(11) 0.027 Uiso 1 calc R .
H3B H -0.5620(16) 0.3844(12) 0.6445(11) 0.027 Uiso 1 calc R .
C4 C 0.0984(14) 0.6394(11) 0.1192(10) 0.013(2) Uani 1 d . .
C5 C 0.3101(15) 0.6609(11) -0.0860(11) 0.017(2) Uani 1 d . .
H5A H 0.3017(15) 0.6444(11) -0.1702(11) 0.020 Uiso 1 calc R .
H5B H 0.4368(15) 0.6303(11) -0.0826(11) 0.020 Uiso 1 calc R .
C6 C 0.2500(15) 0.8252(11) -0.0603(10) 0.016(2) Uani 1 d U .
H6A H 0.1656(15) 0.8725(11) -0.1100(10) 0.020 Uiso 1 calc R .
H6B H 0.3561(15) 0.8801(11) -0.0829(10) 0.020 Uiso 1 calc R .

loop_
_atom_type_symbol
_atom_type_description
_atom_type_scat_dispersion_real
_atom_type_scat_dispersion_imag
_atom_type_scat_source
C C 0.0033 0.0016 'International Tables Vol C Tables 4.2.6.8 and 6.1.1.4'
H H 0.0000 0.0000 'International Tables Vol C Tables 4.2.6.8 and 6.1.1.4'
N N 0.0061 0.0033 'International Tables Vol C Tables 4.2.6.8 and 6.1.1.4'
S S 0.1246 0.1234 'International Tables Vol C Tables 4.2.6.8 and 6.1.1.4'
Br Br -0.2901 2.4595 'International Tables Vol C Tables 4.2.6.8 and 6.1.1.4'
Hg Hg -2.3894 9.2266 'International Tables Vol C Tables 4.2.6.8 and 6.1.1.4'

loop_
_geom_angle_atom_site_label_1
_geom_angle_atom_site_label_2
_geom_angle_atom_site_label_3
_geom_angle
_geom_angle_site_symmetry_1
_geom_angle_site_symmetry_3
S1 Hg1 S3 122.60(9) . .
S1 Hg1 Br2 112.73(7) . .
S3 Hg1 Br2 101.03(7) . .
S1 Hg1 Br1 102.34(7) . .
S3 Hg1 Br1 110.67(7) . .
Br2 Hg1 Br1 106.82(4) . .
C1 S1 Hg1 101.7(4) . .
C1 S2 C3 92.9(5) . .
C4 S3 Hg1 105.1(4) . .
C4 S4 C6 91.7(5) . .
C1 N1 C2 118.2(8) . .
C4 N2 C5 117.0(8) . .
N1 C1 S1 123.1(8) . .
N1 C1 S2 111.9(8) . .
S1 C1 S2 125.0(7) . .
N1 C2 C3 108.2(9) . .
C2 C3 S2 105.8(8) . .
N2 C4 S3 127.4(8) . .
N2 C4 S4 112.4(8) . .
S3 C4 S4 120.2(6) . .
N2 C5 C6 106.5(8) . .
C5 C6 S4 106.2(7) . .

loop_
_geom_bond_atom_site_label_1
_geom_bond_atom_site_label_2
_geom_bond_distance
_geom_bond_site_symmetry_2
Hg1 S1 2.494(3) .
Hg1 S3 2.526(3) .
Hg1 Br2 2.6384(11) .
Hg1 Br1 2.6567(12) .
S1 C1 1.686(12) .
S2 C1 1.720(10) .
S2 C3 1.815(12) .
S3 C4 1.695(11) .
S4 C4 1.733(10) .
S4 C6 1.808(11) .
N1 C1 1.330(14) .
N1 C2 1.428(14) .
N2 C4 1.311(13) .
N2 C5 1.458(13) .
C2 C3 1.523(15) .
C5 C6 1.504(14) .

loop_
_geom_torsion_atom_site_label_1
_geom_torsion_atom_site_label_2
_geom_torsion_atom_site_label_3
_geom_torsion_atom_site_label_4
_geom_torsion
_geom_torsion_site_symmetry_1
_geom_torsion_site_symmetry_2
_geom_torsion_site_symmetry_3
_geom_torsion_site_symmetry_4
S3 Hg1 S1 C1 -42.3(4) . . . .
Br2 Hg1 S1 C1 78.7(4) . . . .
Br1 Hg1 S1 C1 -166.9(4) . . . .
S1 Hg1 S3 C4 -147.9(4) . . . .
Br2 Hg1 S3 C4 85.9(4) . . . .
Br1 Hg1 S3 C4 -27.0(4) . . . .
C2 N1 C1 S1 177.8(8) . . . .
C2 N1 C1 S2 -0.6(12) . . . .
Hg1 S1 C1 N1 -176.5(8) . . . .
Hg1 S1 C1 S2 1.7(7) . . . .
C3 S2 C1 N1 -9.0(8) . . . .
C3 S2 C1 S1 172.7(8) . . . .
C1 N1 C2 C3 12.3(14) . . . .
N1 C2 C3 S2 -17.1(11) . . . .
C1 S2 C3 C2 14.9(8) . . . .
C5 N2 C4 S3 -174.3(8) . . . .
C5 N2 C4 S4 5.7(12) . . . .
Hg1 S3 C4 N2 31.9(10) . . . .
Hg1 S3 C4 S4 -148.1(5) . . . .
C6 S4 C4 N2 9.3(8) . . . .
C6 S4 C4 S3 -170.7(7) . . . .
C4 N2 C5 C6 -21.2(13) . . . .
N2 C5 C6 S4 25.6(10) . . . .
C4 S4 C6 C5 -20.3(8) . . . .
